data_1572114
loop_
_publ_author_name
'Minko, Yury'
'Fetrow, Taylor V.'
'Sharma, Shikha'
'Cashman, Brenna K.'
'Tondreau, Aaron M.'

_publ_section_title
;
 Flexible interactions of the rare-earth elements Y, La, and Lu with
 phosphorus in metallacyclohexane rings.
;
_journal_issue 30
_journal_name_full 'Chemical science'
_journal_page_first 12138
_journal_page_last 12147
_journal_paper_doi 10.1039/d4sc02077d
_journal_volume 15
_journal_year 2024
_chemical_formula_moiety 'C34 H55 I La N2 O3 P'
_chemical_formula_sum 'C34 H55 I La N2 O3 P'
_chemical_formula_weight 836.58
_chemical_properties_physical Air-sensitive,Moisture-sensitive
_space_group_crystal_system orthorhombic
_space_group_IT_number 19
_space_group_name_Hall 'P 2ac 2ab'
_space_group_name_H-M_alt 'P 21 21 21'
_atom_sites_solution_hydrogens geom
_atom_sites_solution_primary dual
_audit_creation_date 2022-01-03
_audit_creation_method
;
Olex2 1.2
(compiled Apr  3 2018 11:26:26 for OlexSys, GUI svn.r5486)
;
_audit_update_record
;
2024-01-24 deposited with the CCDC.	2024-06-20 downloaded from the CCDC.
;
_cell_angle_alpha 90
_cell_angle_beta 90
_cell_angle_gamma 90
_cell_formula_units_Z 4
_cell_length_a 13.352(2)
_cell_length_b 14.546(3)
_cell_length_c 19.171(4)
_cell_measurement_reflns_used 9505
_cell_measurement_temperature 100.0
_cell_measurement_theta_max 28.34
_cell_measurement_theta_min 2.80
_cell_volume 3723.4(12)
_computing_cell_refinement 'SAINT V8.40B (?, 2016)'
_computing_data_reduction 'SAINT V8.40B (?, 2016)'
_computing_molecular_graphics 'Olex2 (Dolomanov et al., 2009)'
_computing_publication_material 'Olex2 (Dolomanov et al., 2009)'
_computing_structure_refinement 'ShelXL (Sheldrick, 2015)'
_computing_structure_solution 'ShelXT (Sheldrick, 2015)'
_diffrn_ambient_temperature 100.0
_diffrn_measured_fraction_theta_full 0.995
_diffrn_measured_fraction_theta_max 0.995
_diffrn_measurement_device_type 'Bruker APEX-II CCD'
_diffrn_measurement_method '\f and \w scans'
_diffrn_radiation_type MoK\a
_diffrn_radiation_wavelength 0.71073
_diffrn_reflns_av_R_equivalents 0.0310
_diffrn_reflns_av_unetI/netI 0.0202
_diffrn_reflns_Laue_measured_fraction_full 0.995
_diffrn_reflns_Laue_measured_fraction_max 0.995
_diffrn_reflns_limit_h_max 17
_diffrn_reflns_limit_h_min -17
_diffrn_reflns_limit_k_max 19
_diffrn_reflns_limit_k_min -19
_diffrn_reflns_limit_l_max 25
_diffrn_reflns_limit_l_min -25
_diffrn_reflns_number 63378
_diffrn_reflns_point_group_measured_fraction_full 0.996
_diffrn_reflns_point_group_measured_fraction_max 0.995
_diffrn_reflns_theta_full 25.242
_diffrn_reflns_theta_max 28.373
_diffrn_reflns_theta_min 2.801
_diffrn_standards_number 0
_exptl_absorpt_coefficient_mu 2.052
_exptl_absorpt_correction_T_max 0.7457
_exptl_absorpt_correction_T_min 0.6902
_exptl_absorpt_correction_type none
_exptl_absorpt_process_details
;
SADABS-2016/2 (Bruker,2016) was used for absorption correction.
wR2(int) was 0.0646 before and 0.0574 after correction.
The Ratio of minimum to maximum transmission is 0.9256.
The \l/2 correction factor is Not present.
;
_exptl_crystal_colour 'clear colourless'
_exptl_crystal_colour_lustre clear
_exptl_crystal_colour_primary colourless
_exptl_crystal_density_diffrn 1.492
_exptl_crystal_description block
_exptl_crystal_F_000 1688
_exptl_crystal_size_max 0.24
_exptl_crystal_size_mid 0.18
_exptl_crystal_size_min 0.16
_refine_diff_density_max 3.471
_refine_diff_density_min -2.008
_refine_diff_density_rms 0.090
_refine_ls_abs_structure_details
;
 Refined as an inversion twin.
;
_refine_ls_abs_structure_Flack 0.020(16)
_refine_ls_extinction_method none
_refine_ls_goodness_of_fit_ref 1.060
_refine_ls_hydrogen_treatment constr
_refine_ls_matrix_type full
_refine_ls_number_parameters 387
_refine_ls_number_reflns 9274
_refine_ls_number_restraints 0
_refine_ls_restrained_S_all 1.060
_refine_ls_R_factor_all 0.0264
_refine_ls_R_factor_gt 0.0262
_refine_ls_shift/su_max 0.001
_refine_ls_shift/su_mean 0.000
_refine_ls_structure_factor_coef Fsqd
_refine_ls_weighting_details 'w=1/[\s^2^(Fo^2^)+(0.0165P)^2^+8.9705P] where P=(Fo^2^+2Fc^2^)/3'
_refine_ls_weighting_scheme calc
_refine_ls_wR_factor_gt 0.0617
_refine_ls_wR_factor_ref 0.0619
_reflns_Friedel_coverage 0.808
_reflns_Friedel_fraction_full 0.997
_reflns_Friedel_fraction_max 0.995
_reflns_number_gt 9194
_reflns_number_total 9274
_reflns_threshold_expression 'I > 2\s(I)'
_cod_data_source_file d4sc02077d2.cif
_cod_data_source_block 2ndintlai
_cod_depositor_comments 'Adding full bibliography for 1572109--1572117.cif.'
_cod_original_cell_volume 3723.2(12)
_cod_database_code 1572114
_shelx_shelxl_version_number 2018/3
_shelx_space_group_comment
;
The symmetry employed for this shelxl refinement is uniquely defined
by the following loop, which should always be used as a source of
symmetry information in preference to the above space-group names.
They are only intended as comments.
;
_shelx_estimated_absorpt_t_max 0.735
_shelx_estimated_absorpt_t_min 0.639
_olex2_refinement_description
;
1. Twinned data refinement
 Scales: 0.980(16)
 0.020(16)
2. Fixed Uiso
 At 1.2 times of:
  All C(H) groups, All C(H,H) groups
 At 1.5 times of:
  All C(H,H,H) groups
3.a Secondary CH2 refined with riding coordinates:
 C24(H24A,H24B), C25(H25A,H25B), C23(H23A,H23B), C33(H33A,H33B), C1(H1A,H1B),
 C34(H34A,H34B), C2(H2A,H2B), C31(H31A,H31B), C32(H32A,H32B), C30(H30A,H30B),
 C29(H29A,H29B), C35(H35A,H35B), C26(H26A,H26B), C27(H27A,H27B)
3.b Aromatic/amide H refined with riding coordinates:
 C10(H10), C8(H8), C18(H18), C12(H12), C16(H16), C20(H20)
3.c Idealised Me refined as rotating group:
 C13(H13A,H13B,H13C), C6(H6A,H6B,H6C), C22(H22A,H22B,H22C), C14(H14A,H14B,
 H14C), C21(H21A,H21B,H21C), C4(H4A,H4B,H4C), C5(H5A,H5B,H5C)
;
_olex2_submission_special_instructions 'No special instructions were received'

loop_
_space_group_symop_operation_xyz
'x, y, z'
'-x+1/2, -y, z+1/2'
'-x, y+1/2, -z+1/2'
'x+1/2, -y+1/2, -z'

loop_
_atom_site_label
_atom_site_type_symbol
_atom_site_fract_x
_atom_site_fract_y
_atom_site_fract_z
_atom_site_U_iso_or_equiv
_atom_site_adp_type
_atom_site_occupancy
_atom_site_site_symmetry_order
_atom_site_calc_flag
_atom_site_refinement_flags_posn
_atom_site_refinement_flags_adp
_atom_site_refinement_flags_occupancy
_atom_site_disorder_assembly
_atom_site_disorder_group
La1 La 0.35021(2) 0.57023(2) 0.41653(2) 0.01442(5) Uani 1 1 d . . . . .
I1 I 0.55756(3) 0.62500(2) 0.49228(2) 0.03586(9) Uani 1 1 d . . . . .
P1 P 0.13708(8) 0.57972(8) 0.34147(5) 0.01696(19) Uani 1 1 d . . . . .
O2 O 0.2739(3) 0.6057(3) 0.53559(17) 0.0277(7) Uani 1 1 d . . . . .
O1 O 0.4576(2) 0.4358(2) 0.37762(16) 0.0210(6) Uani 1 1 d . . . . .
O3 O 0.3253(2) 0.7454(2) 0.41312(18) 0.0224(6) Uani 1 1 d . . . . .
C13 C 0.3854(4) 0.2566(4) 0.5960(3) 0.0287(10) Uani 1 1 d . . . . .
H13A H 0.351212 0.220184 0.631855 0.043 Uiso 1 1 calc GR . . . .
H13B H 0.400271 0.317925 0.614495 0.043 Uiso 1 1 calc GR . . . .
H13C H 0.447971 0.226048 0.582790 0.043 Uiso 1 1 calc GR . . . .
C3 C 0.0065(3) 0.5877(4) 0.3068(2) 0.0258(10) Uani 1 1 d . . . . .
C10 C 0.2688(3) 0.1879(3) 0.5070(2) 0.0206(8) Uani 1 1 d . . . . .
H10 H 0.276987 0.129974 0.529186 0.025 Uiso 1 1 calc R . . . .
C17 C 0.4713(3) 0.6197(3) 0.1300(2) 0.0202(8) Uani 1 1 d . . . . .
C24 C 0.5189(4) 0.3597(3) 0.2781(3) 0.0286(10) Uani 1 1 d . . . . .
H24A H 0.527743 0.404271 0.239546 0.034 Uiso 1 1 calc R . . . .
H24B H 0.516693 0.296808 0.258452 0.034 Uiso 1 1 calc R . . . .
C11 C 0.3185(3) 0.2653(3) 0.5327(2) 0.0205(9) Uani 1 1 d . . . . .
N1 N 0.2302(2) 0.4470(2) 0.4140(2) 0.0170(6) Uani 1 1 d . . . . .
C6 C -0.0097(4) 0.6862(4) 0.2809(3) 0.0355(13) Uani 1 1 d . . . . .
H6A H 0.007202 0.729620 0.318229 0.053 Uiso 1 1 calc GR . . . .
H6B H -0.080007 0.694397 0.267581 0.053 Uiso 1 1 calc GR . . . .
H6C H 0.033280 0.697708 0.240433 0.053 Uiso 1 1 calc GR . . . .
C19 C 0.5813(3) 0.6192(3) 0.2301(2) 0.0183(8) Uani 1 1 d . . . . .
C25 C 0.6033(4) 0.3688(4) 0.3318(3) 0.0344(12) Uani 1 1 d . . . . .
H25A H 0.640557 0.310309 0.336423 0.041 Uiso 1 1 calc R . . . .
H25B H 0.650660 0.418010 0.318216 0.041 Uiso 1 1 calc R . . . .
C8 C 0.1948(3) 0.2807(3) 0.4162(2) 0.0179(7) Uani 1 1 d . . . . .
H8 H 0.153236 0.284962 0.376132 0.022 Uiso 1 1 calc R . . . .
C22 C 0.4571(4) 0.6274(4) 0.0525(2) 0.0279(10) Uani 1 1 d . . . . .
H22A H 0.404570 0.672601 0.042476 0.042 Uiso 1 1 calc GR . . . .
H22B H 0.437372 0.567430 0.033586 0.042 Uiso 1 1 calc GR . . . .
H22C H 0.519939 0.647094 0.030734 0.042 Uiso 1 1 calc GR . . . .
C14 C 0.1531(4) 0.1134(3) 0.4199(3) 0.0281(9) Uani 1 1 d . . . . .
H14A H 0.177891 0.057739 0.442949 0.042 Uiso 1 1 calc GR . . . .
H14B H 0.165371 0.109017 0.369609 0.042 Uiso 1 1 calc GR . . . .
H14C H 0.081062 0.119681 0.428390 0.042 Uiso 1 1 calc GR . . . .
C23 C 0.4241(3) 0.3805(3) 0.3193(2) 0.0236(9) Uani 1 1 d . . . . .
H23A H 0.375466 0.414888 0.290355 0.028 Uiso 1 1 calc R . . . .
H23B H 0.392276 0.323037 0.335790 0.028 Uiso 1 1 calc R . . . .
C18 C 0.5671(3) 0.6238(3) 0.1578(2) 0.0189(8) Uani 1 1 d . . . . .
H18 H 0.623278 0.629830 0.127686 0.023 Uiso 1 1 calc R . . . .
C12 C 0.3058(3) 0.3493(3) 0.5002(2) 0.0194(8) Uani 1 1 d . . . . .
H12 H 0.340449 0.401331 0.517831 0.023 Uiso 1 1 calc R . . . .
C33 C 0.2918(4) 0.8966(3) 0.3716(3) 0.0304(11) Uani 1 1 d . . . . .
H33A H 0.225685 0.921443 0.385374 0.036 Uiso 1 1 calc R . . . .
H33B H 0.317271 0.932242 0.331286 0.036 Uiso 1 1 calc R . . . .
C21 C 0.6853(3) 0.6251(4) 0.2603(3) 0.0267(10) Uani 1 1 d . . . . .
H21A H 0.721830 0.568278 0.250032 0.040 Uiso 1 1 calc GR . . . .
H21B H 0.681000 0.633611 0.310880 0.040 Uiso 1 1 calc GR . . . .
H21C H 0.720728 0.677411 0.239476 0.040 Uiso 1 1 calc GR . . . .
C1 C 0.1532(3) 0.4554(3) 0.3608(2) 0.0195(8) Uani 1 1 d . . . . .
H1A H 0.089429 0.428914 0.377795 0.023 Uiso 1 1 calc R . . . .
H1B H 0.173570 0.421991 0.318116 0.023 Uiso 1 1 calc R . . . .
C9 C 0.2070(3) 0.1961(3) 0.4487(2) 0.0204(9) Uani 1 1 d . . . . .
C34 C 0.3650(4) 0.9005(3) 0.4321(3) 0.0379(13) Uani 1 1 d . . . . .
H34A H 0.350558 0.953355 0.463015 0.046 Uiso 1 1 calc R . . . .
H34B H 0.434936 0.904844 0.415332 0.046 Uiso 1 1 calc R . . . .
C2 C 0.2209(3) 0.5932(3) 0.2654(2) 0.0178(8) Uani 1 1 d . . . . .
H2A H 0.211758 0.541788 0.232184 0.021 Uiso 1 1 calc R . . . .
H2B H 0.207026 0.651774 0.240895 0.021 Uiso 1 1 calc R . . . .
C16 C 0.3886(3) 0.6104(3) 0.1738(2) 0.0176(8) Uani 1 1 d . . . . .
H16 H 0.323333 0.607898 0.154158 0.021 Uiso 1 1 calc R . . . .
C31 C 0.1695(4) 0.6253(4) 0.5413(3) 0.0319(11) Uani 1 1 d . . . . .
H31A H 0.129113 0.572447 0.524928 0.038 Uiso 1 1 calc R . . . .
H31B H 0.151766 0.680003 0.513117 0.038 Uiso 1 1 calc R . . . .
C20 C 0.4991(3) 0.6106(3) 0.2730(2) 0.0186(8) Uani 1 1 d . . . . .
H20 H 0.509247 0.608834 0.322000 0.022 Uiso 1 1 calc R . . . .
C32 C 0.2844(4) 0.7960(3) 0.3539(3) 0.0284(10) Uani 1 1 d . . . . .
H32A H 0.213677 0.778489 0.345939 0.034 Uiso 1 1 calc R . . . .
H32B H 0.323139 0.782307 0.311120 0.034 Uiso 1 1 calc R . . . .
C4 C -0.0143(4) 0.5189(4) 0.2482(3) 0.0353(12) Uani 1 1 d . . . . .
H4A H 0.031157 0.530867 0.209062 0.053 Uiso 1 1 calc GR . . . .
H4B H -0.083771 0.525552 0.232416 0.053 Uiso 1 1 calc GR . . . .
H4C H -0.003637 0.456257 0.265423 0.053 Uiso 1 1 calc GR . . . .
C30 C 0.1505(6) 0.6437(4) 0.6198(3) 0.0432(13) Uani 1 1 d . . . . .
H30A H 0.107462 0.698391 0.626598 0.052 Uiso 1 1 calc R . . . .
H30B H 0.118605 0.589975 0.642493 0.052 Uiso 1 1 calc R . . . .
C29 C 0.2547(6) 0.6599(5) 0.6481(3) 0.0498(17) Uani 1 1 d . . . . .
H29A H 0.274751 0.725018 0.642585 0.060 Uiso 1 1 calc R . . . .
H29B H 0.258972 0.642838 0.697972 0.060 Uiso 1 1 calc R . . . .
C7 C 0.2427(3) 0.3602(3) 0.4414(2) 0.0161(8) Uani 1 1 d . . . . .
N2 N 0.3222(3) 0.5930(3) 0.29396(19) 0.0169(7) Uani 1 1 d . . . . .
C5 C -0.0646(4) 0.5701(5) 0.3680(3) 0.0381(12) Uani 1 1 d . . . . .
H5A H -0.057873 0.506134 0.383429 0.057 Uiso 1 1 calc GR . . . .
H5B H -0.133771 0.581340 0.353126 0.057 Uiso 1 1 calc GR . . . .
H5C H -0.047789 0.611418 0.406621 0.057 Uiso 1 1 calc GR . . . .
C35 C 0.3464(4) 0.8099(3) 0.4692(3) 0.0279(9) Uani 1 1 d . . . . .
H35A H 0.406160 0.790612 0.495988 0.034 Uiso 1 1 calc R . . . .
H35B H 0.288633 0.814772 0.501381 0.034 Uiso 1 1 calc R . . . .
C26 C 0.5508(4) 0.3928(4) 0.3993(3) 0.0330(11) Uani 1 1 d . . . . .
H26A H 0.537534 0.336828 0.427190 0.040 Uiso 1 1 calc R . . . .
H26B H 0.591682 0.435789 0.427397 0.040 Uiso 1 1 calc R . . . .
C27 C 0.3178(5) 0.5988(5) 0.6046(3) 0.0439(15) Uani 1 1 d . . . . .
H27A H 0.388291 0.619962 0.604335 0.053 Uiso 1 1 calc R . . . .
H27B H 0.315412 0.534740 0.621942 0.053 Uiso 1 1 calc R . . . .
C15 C 0.4000(3) 0.6044(3) 0.2470(2) 0.0152(7) Uani 1 1 d . . . . .

loop_
_atom_site_aniso_label
_atom_site_aniso_U_11
_atom_site_aniso_U_22
_atom_site_aniso_U_33
_atom_site_aniso_U_23
_atom_site_aniso_U_13
_atom_site_aniso_U_12
La1 0.01405(9) 0.01432(9) 0.01489(9) 0.00175(8) -0.00347(8) -0.00061(8)
I1 0.02864(16) 0.02717(15) 0.0518(2) -0.00035(15) -0.02388(15) -0.00107(13)
P1 0.0135(4) 0.0232(5) 0.0142(4) 0.0015(4) -0.0005(4) 0.0023(4)
O2 0.0362(19) 0.0308(18) 0.0160(15) -0.0017(13) 0.0031(14) -0.0054(15)
O1 0.0202(14) 0.0198(14) 0.0231(14) -0.0003(13) -0.0038(12) 0.0041(13)
O3 0.0290(16) 0.0160(13) 0.0222(14) -0.0004(13) -0.0048(13) 0.0024(11)
C13 0.028(2) 0.033(3) 0.024(2) 0.0050(19) -0.0002(18) 0.0013(19)
C3 0.0127(18) 0.042(3) 0.023(2) 0.0024(19) -0.0010(16) 0.0066(18)
C10 0.020(2) 0.021(2) 0.020(2) 0.0035(17) 0.0043(17) 0.0013(16)
C17 0.021(2) 0.022(2) 0.0182(19) 0.0040(17) -0.0005(16) 0.0013(17)
C24 0.027(2) 0.023(2) 0.036(3) -0.005(2) 0.006(2) 0.0009(18)
C11 0.019(2) 0.026(2) 0.0165(18) 0.0039(16) 0.0027(15) 0.0021(16)
N1 0.0153(15) 0.0195(17) 0.0163(15) 0.0020(14) -0.0023(14) -0.0034(12)
C6 0.023(2) 0.050(3) 0.034(3) 0.009(2) 0.005(2) 0.016(2)
C19 0.0152(19) 0.0153(18) 0.024(2) -0.0006(16) -0.0005(15) -0.0004(15)
C25 0.023(2) 0.029(3) 0.050(3) -0.008(2) 0.003(2) 0.005(2)
C8 0.0157(17) 0.0225(19) 0.0156(17) -0.0022(17) 0.0050(16) -0.0017(15)
C22 0.020(2) 0.044(3) 0.020(2) 0.007(2) 0.0005(17) -0.001(2)
C14 0.030(2) 0.0199(19) 0.034(2) -0.0034(19) 0.004(2) -0.0065(19)
C23 0.022(2) 0.020(2) 0.029(2) -0.0039(18) 0.0005(17) 0.0006(17)
C18 0.0156(18) 0.0206(19) 0.0203(19) 0.0033(16) 0.0023(15) 0.0007(16)
C12 0.0158(18) 0.022(2) 0.021(2) 0.0009(17) -0.0008(16) -0.0028(15)
C33 0.037(3) 0.018(2) 0.036(3) 0.0055(19) 0.011(2) 0.0059(19)
C21 0.0153(19) 0.035(3) 0.030(2) -0.003(2) -0.0013(17) -0.0015(19)
C1 0.0164(18) 0.0227(19) 0.0193(18) 0.0018(14) -0.0028(17) -0.0022(17)
C9 0.018(2) 0.020(2) 0.023(2) -0.0022(16) 0.0077(17) -0.0033(16)
C34 0.035(3) 0.020(2) 0.059(4) -0.004(2) -0.007(3) -0.005(2)
C2 0.0127(18) 0.025(2) 0.0161(18) 0.0021(15) -0.0012(14) 0.0024(15)
C16 0.0137(17) 0.020(2) 0.0187(19) 0.0006(16) -0.0023(15) 0.0015(15)
C31 0.035(3) 0.036(3) 0.025(2) -0.002(2) 0.000(2) -0.002(2)
C20 0.0182(19) 0.018(2) 0.0198(19) 0.0018(16) -0.0002(16) 0.0004(16)
C32 0.036(3) 0.019(2) 0.030(2) 0.0088(19) -0.004(2) 0.0008(19)
C4 0.018(2) 0.059(4) 0.029(3) -0.003(2) -0.0069(19) 0.002(2)
C30 0.053(4) 0.043(3) 0.033(3) -0.001(2) 0.013(3) 0.005(3)
C29 0.069(5) 0.054(4) 0.026(3) -0.011(3) -0.001(3) 0.012(3)
C7 0.0149(18) 0.018(2) 0.0151(17) 0.0005(15) 0.0028(14) -0.0029(15)
N2 0.0120(15) 0.0227(18) 0.0159(16) 0.0022(13) -0.0001(12) -0.0002(12)
C5 0.015(2) 0.065(4) 0.035(3) 0.012(3) 0.0067(19) 0.007(3)
C35 0.033(2) 0.022(2) 0.029(2) -0.0079(17) -0.007(2) 0.004(2)
C26 0.029(2) 0.035(3) 0.035(3) -0.001(2) -0.011(2) 0.014(2)
C27 0.053(4) 0.056(4) 0.023(2) -0.001(2) -0.004(2) 0.004(3)
C15 0.0153(18) 0.0130(17) 0.0173(18) 0.0009(14) 0.0019(15) 0.0002(14)

loop_
_atom_type_symbol
_atom_type_description
_atom_type_scat_dispersion_real
_atom_type_scat_dispersion_imag
_atom_type_scat_source
C C 0.0033 0.0016 'International Tables Vol C Tables 4.2.6.8 and 6.1.1.4'
H H 0.0000 0.0000 'International Tables Vol C Tables 4.2.6.8 and 6.1.1.4'
I I -0.4742 1.8119 'International Tables Vol C Tables 4.2.6.8 and 6.1.1.4'
La La -0.2871 2.4523 'International Tables Vol C Tables 4.2.6.8 and 6.1.1.4'
N N 0.0061 0.0033 'International Tables Vol C Tables 4.2.6.8 and 6.1.1.4'
O O 0.0106 0.0060 'International Tables Vol C Tables 4.2.6.8 and 6.1.1.4'
P P 0.1023 0.0942 'International Tables Vol C Tables 4.2.6.8 and 6.1.1.4'

loop_
_geom_angle_atom_site_label_1
_geom_angle_atom_site_label_2
_geom_angle_atom_site_label_3
_geom_angle
_geom_angle_site_symmetry_1
_geom_angle_site_symmetry_3
_geom_angle_publ_flag
P1 La1 I1 163.20(2) . . ?
O2 La1 I1 83.70(9) . . ?
O2 La1 P1 92.20(9) . . ?
O2 La1 O3 76.74(11) . . ?
O1 La1 I1 80.65(7) . . ?
O1 La1 P1 113.88(7) . . ?
O1 La1 O2 130.13(11) . . ?
O1 La1 O3 146.05(11) . . ?
O3 La1 I1 82.96(7) . . ?
O3 La1 P1 80.24(7) . . ?
N1 La1 I1 139.91(8) . . ?
N1 La1 P1 55.18(9) . . ?
N1 La1 O2 84.41(12) . . ?
N1 La1 O1 78.26(11) . . ?
N1 La1 O3 130.71(11) . . ?
N2 La1 I1 122.66(8) . . ?
N2 La1 P1 54.16(9) . . ?
N2 La1 O2 141.70(13) . . ?
N2 La1 O1 84.63(11) . . ?
N2 La1 O3 79.55(12) . . ?
N2 La1 N1 88.82(12) . . ?
C3 P1 La1 173.93(15) . . ?
C1 P1 La1 76.38(14) . . ?
C1 P1 C3 103.9(2) . . ?
C2 P1 La1 79.67(13) . . ?
C2 P1 C3 106.1(2) . . ?
C2 P1 C1 101.0(2) . . ?
C31 O2 La1 119.9(3) . . ?
C31 O2 C27 109.8(4) . . ?
C27 O2 La1 129.8(3) . . ?
C23 O1 La1 118.7(2) . . ?
C23 O1 C26 104.2(3) . . ?
C26 O1 La1 137.0(3) . . ?
C32 O3 La1 124.6(3) . . ?
C35 O3 La1 126.6(3) . . ?
C35 O3 C32 108.8(3) . . ?
C6 C3 P1 107.8(4) . . ?
C4 C3 P1 112.9(3) . . ?
C4 C3 C6 110.4(4) . . ?
C5 C3 P1 107.2(3) . . ?
C5 C3 C6 108.5(4) . . ?
C5 C3 C4 109.9(5) . . ?
C9 C10 C11 119.6(4) . . ?
C18 C17 C22 119.6(4) . . ?
C18 C17 C16 120.2(4) . . ?
C16 C17 C22 120.2(4) . . ?
C23 C24 C25 104.2(4) . . ?
C10 C11 C13 119.7(4) . . ?
C12 C11 C13 120.6(4) . . ?
C12 C11 C10 119.7(4) . . ?
C1 N1 La1 115.0(2) . . ?
C7 N1 La1 126.5(3) . . ?
C7 N1 C1 115.5(3) . . ?
C18 C19 C21 120.1(4) . . ?
C20 C19 C18 119.2(4) . . ?
C20 C19 C21 120.7(4) . . ?
C26 C25 C24 104.7(4) . . ?
C9 C8 C7 121.4(4) . . ?
O1 C23 C24 104.7(4) . . ?
C17 C18 C19 120.2(4) . . ?
C11 C12 C7 122.1(4) . . ?
C32 C33 C34 104.5(4) . . ?
N1 C1 P1 107.7(3) . . ?
C10 C9 C14 120.5(4) . . ?
C8 C9 C10 120.3(4) . . ?
C8 C9 C14 119.1(4) . . ?
C33 C34 C35 102.8(4) . . ?
N2 C2 P1 105.4(3) . . ?
C17 C16 C15 121.2(4) . . ?
O2 C31 C30 105.6(5) . . ?
C19 C20 C15 122.7(4) . . ?
O3 C32 C33 106.9(4) . . ?
C29 C30 C31 103.0(5) . . ?
C27 C29 C30 103.2(5) . . ?
N1 C7 C8 124.5(4) . . ?
N1 C7 C12 118.6(4) . . ?
C8 C7 C12 116.8(4) . . ?
C2 N2 La1 120.7(3) . . ?
C15 N2 La1 122.5(3) . . ?
C15 N2 C2 116.8(3) . . ?
O3 C35 C34 104.2(4) . . ?
O1 C26 C25 104.6(4) . . ?
O2 C27 C29 104.0(5) . . ?
C16 C15 C20 116.5(4) . . ?
N2 C15 C16 124.9(4) . . ?
N2 C15 C20 118.6(4) . . ?

loop_
_geom_bond_atom_site_label_1
_geom_bond_atom_site_label_2
_geom_bond_distance
_geom_bond_site_symmetry_2
_geom_bond_publ_flag
La1 I1 3.2263(6) . ?
La1 P1 3.1918(11) . ?
La1 O2 2.552(3) . ?
La1 O1 2.537(3) . ?
La1 O3 2.571(3) . ?
La1 N1 2.405(3) . ?
La1 N2 2.402(4) . ?
P1 C3 1.869(5) . ?
P1 C1 1.858(4) . ?
P1 C2 1.848(4) . ?
O2 C31 1.427(7) . ?
O2 C27 1.451(6) . ?
O1 C23 1.448(5) . ?
O1 C26 1.453(5) . ?
O3 C32 1.459(6) . ?
O3 C35 1.453(5) . ?
C13 C11 1.513(6) . ?
C3 C6 1.532(8) . ?
C3 C4 1.531(8) . ?
C3 C5 1.531(7) . ?
C10 C11 1.397(6) . ?
C10 C9 1.394(6) . ?
C17 C22 1.503(6) . ?
C17 C18 1.387(6) . ?
C17 C16 1.395(6) . ?
C24 C25 1.533(8) . ?
C24 C23 1.521(6) . ?
C11 C12 1.381(6) . ?
N1 C1 1.453(5) . ?
N1 C7 1.378(5) . ?
C19 C18 1.401(6) . ?
C19 C21 1.507(6) . ?
C19 C20 1.377(6) . ?
C25 C26 1.512(8) . ?
C8 C9 1.389(6) . ?
C8 C7 1.407(6) . ?
C14 C9 1.506(6) . ?
C12 C7 1.415(6) . ?
C33 C34 1.517(8) . ?
C33 C32 1.505(7) . ?
C34 C35 1.518(7) . ?
C2 N2 1.460(5) . ?
C16 C15 1.413(6) . ?
C31 C30 1.550(7) . ?
C20 C15 1.417(6) . ?
C30 C29 1.512(10) . ?
C29 C27 1.481(9) . ?
N2 C15 1.385(5) . ?

loop_
_twin_individual_id
_twin_individual_mass_fraction_refined
1 0.980(16)
2 0.020(16)
